data_1512693
loop_
_publ_author_name
'Esther Escribano'
'Merce Font-Bardia'
'Teresa Calvet'
'Julia Lorenzo'
'Patrick Gamez'
'Virtudes Moreno'

_publ_section_title
;
 DNA binding studies of a series of cis-[Pt(Am)2X2] complexes (Am = inert
 amine, X = labile carboxylato ligand)
;
_journal_name_full
;
Inorganica Chimica Acta
;
_journal_page_first 65
_journal_page_last 76
_journal_volume 393
_journal_year 2012
_chemical_formula_moiety 'C10 H14 N2 O4 Pt'
_chemical_formula_sum 'C10 H14 N2 O4 Pt'
_chemical_formula_weight 421.32
_space_group_IT_number 7
_symmetry_cell_setting monoclinic
_symmetry_space_group_name_Hall 'P -2yc'
_symmetry_space_group_name_H-M 'P 1 c 1'
_atom_sites_solution_hydrogens geom
_atom_sites_solution_primary direct
_atom_sites_solution_secondary difmap
_cell_angle_alpha 90.00
_cell_angle_beta 121.52(2)
_cell_angle_gamma 90.00
_cell_formula_units_Z 2
_cell_length_a 7.270(3)
_cell_length_b 12.841(6)
_cell_length_c 7.602(5)
_cell_measurement_reflns_used 4981
_cell_measurement_temperature 105(2)
_cell_measurement_theta_max 31
_cell_measurement_theta_min 3
_cell_volume 605.0(6)
_computing_cell_refinement AUTOMAR
_computing_data_collection MARXDS
_computing_data_reduction MARSCALE
_computing_molecular_graphics 'ORTEP (Brueggermann and Smith, 1990)'
_computing_publication_material 'PLATON (Spek, 1990)'
_computing_structure_refinement 'SHELXL-97 (Sheldrick, 1997)'
_computing_structure_solution 'SHELXS-97 (Sheldrick, 1997)'
_diffrn_ambient_temperature 105(2)
_diffrn_measured_fraction_theta_full 0.896
_diffrn_measured_fraction_theta_max 0.613
_diffrn_measurement_device_type 'MAR345 with image plate detector'
_diffrn_measurement_method 'phi scan'
_diffrn_radiation_monochromator graphite
_diffrn_radiation_source 'fine-focus sealed tube'
_diffrn_radiation_type MoK\a
_diffrn_radiation_wavelength 0.71073
_diffrn_reflns_av_R_equivalents 0.0392
_diffrn_reflns_av_sigmaI/netI 0.0296
_diffrn_reflns_limit_h_max 8
_diffrn_reflns_limit_h_min -8
_diffrn_reflns_limit_k_max 15
_diffrn_reflns_limit_k_min -15
_diffrn_reflns_limit_l_max 8
_diffrn_reflns_limit_l_min -8
_diffrn_reflns_number 3734
_diffrn_reflns_theta_full 25.00
_diffrn_reflns_theta_max 29.78
_diffrn_reflns_theta_min 1.59
_exptl_absorpt_coefficient_mu 11.602
_exptl_absorpt_correction_T_max 0.31
_exptl_absorpt_correction_T_min 0.26
_exptl_absorpt_correction_type empirical
_exptl_absorpt_process_details sadabs
_exptl_crystal_density_diffrn 2.313
_exptl_crystal_density_method 'not measured'
_exptl_crystal_description prism
_exptl_crystal_F_000 396
_exptl_crystal_size_max 0.2
_exptl_crystal_size_mid 0.1
_exptl_crystal_size_min 0.1
_refine_diff_density_max 1.929
_refine_diff_density_min -2.260
_refine_diff_density_rms 0.325
_refine_ls_abs_structure_details 'Flack H D (1983), Acta Cryst. A39, 876-881'
_refine_ls_abs_structure_Flack 0.00(2)
_refine_ls_extinction_method none
_refine_ls_goodness_of_fit_ref 1.088
_refine_ls_hydrogen_treatment constr
_refine_ls_matrix_type full
_refine_ls_number_parameters 154
_refine_ls_number_reflns 1823
_refine_ls_number_restraints 10
_refine_ls_restrained_S_all 1.089
_refine_ls_R_factor_all 0.0395
_refine_ls_R_factor_gt 0.0394
_refine_ls_shift/su_max 0.000
_refine_ls_shift/su_mean 0.000
_refine_ls_structure_factor_coef Fsqd
_refine_ls_weighting_details 'calc w=1/[\s^2^(Fo^2^)+(0.0817P)^2^+0.5449P] where P=(Fo^2^+2Fc^2^)/3'
_refine_ls_weighting_scheme calc
_refine_ls_wR_factor_gt 0.0987
_refine_ls_wR_factor_ref 0.0989
_reflns_number_gt 1803
_reflns_number_total 1823
_reflns_threshold_expression >2sigma(I)
_cod_data_source_file ICA-2013-394-65-76-3.cif
_cod_data_source_block virom5a
_cod_original_cell_volume 605.0(5)
_cod_original_sg_symbol_H-M Pc
_cod_database_code 1512693

loop_
_symmetry_equiv_pos_as_xyz
'x, y, z'
'x, -y, z+1/2'

loop_
_atom_site_label
_atom_site_type_symbol
_atom_site_fract_x
_atom_site_fract_y
_atom_site_fract_z
_atom_site_U_iso_or_equiv
_atom_site_adp_type
_atom_site_occupancy
_atom_site_symmetry_multiplicity
_atom_site_calc_flag
_atom_site_refinement_flags
Pt1 Pt -0.00002(17) 0.115243(19) 0.74998(17) 0.02562(17) Uani 1 1 d .
O11 O -0.227(3) 0.1210(6) 0.446(3) 0.031(3) Uani 1 1 d .
O12 O -0.3212(16) 0.1651(8) 0.1407(17) 0.048(3) Uani 1 1 d .
O13 O 0.230(3) 0.1228(6) 0.682(2) 0.026(2) Uani 1 1 d .
O14 O 0.3212(15) 0.1661(8) 0.4484(17) 0.042(2) Uani 1 1 d .
N11 N -0.240(3) 0.0922(11) 0.810(3) 0.041(3) Uani 1 1 d .
H11A H -0.3679 0.0978 0.6929 0.061 Uiso 1 1 calc R
H11B H -0.2304 0.1399 0.8993 0.061 Uiso 1 1 calc R
H11C H -0.2275 0.0289 0.8628 0.061 Uiso 1 1 calc R
N12 N 0.251(4) 0.0996(11) 1.043(4) 0.043(4) Uani 1 1 d .
H12A H 0.2017 0.0935 1.1278 0.065 Uiso 1 1 calc R
H12B H 0.3358 0.1553 1.0778 0.065 Uiso 1 1 calc R
H12C H 0.3262 0.0429 1.0524 0.065 Uiso 1 1 calc R
C11 C -0.2016(16) 0.1721(8) 0.3219(17) 0.034(2) Uani 1 1 d .
C12 C 0.0096(17) 0.2495(8) 0.4141(19) 0.038(2) Uani 1 1 d D
H12 H 0.0128 0.2930 0.5217 0.045 Uiso 1 1 calc R
C13 C 0.1999(15) 0.1765(8) 0.5162(16) 0.0299(19) Uani 1 1 d .
C14 C 0.022(5) 0.3166(12) 0.271(5) 0.063(5) Uani 1 1 d DU
H14A H 0.0686 0.2736 0.1966 0.075 Uiso 1 1 calc R
H14B H -0.1249 0.3379 0.1716 0.075 Uiso 1 1 calc R
C15 C 0.148(3) 0.4069(13) 0.329(3) 0.081(7) Uani 1 1 d DU
C16 C 0.357(3) 0.4080(14) 0.363(5) 0.093(7) Uani 1 1 d D
H16 H 0.4197 0.3446 0.3640 0.111 Uiso 1 1 calc R
C17 C 0.480(3) 0.5004(11) 0.395(3) 0.086(5) Uani 1 1 d D
H17 H 0.6115 0.5002 0.4026 0.104 Uiso 1 1 calc R
C18 C 0.385(3) 0.5920(16) 0.414(4) 0.086(7) Uani 1 1 d D
H18 H 0.4641 0.6534 0.4548 0.103 Uiso 1 1 calc R
C19 C 0.173(3) 0.5925(15) 0.373(5) 0.096(8) Uani 1 1 d D
H19 H 0.1119 0.6559 0.3743 0.115 Uiso 1 1 calc R
C110 C 0.048(4) 0.5014(11) 0.330(3) 0.093(7) Uani 1 1 d D
H110 H -0.0918 0.5034 0.3032 0.111 Uiso 1 1 calc R

loop_
_atom_site_aniso_label
_atom_site_aniso_U_11
_atom_site_aniso_U_22
_atom_site_aniso_U_33
_atom_site_aniso_U_23
_atom_site_aniso_U_13
_atom_site_aniso_U_12
Pt1 0.0221(3) 0.0293(2) 0.0253(2) -0.0005(3) 0.01226(17) -0.0004(3)
O11 0.016(6) 0.037(5) 0.037(7) -0.004(3) 0.012(5) -0.007(3)
O12 0.046(5) 0.061(6) 0.035(7) 0.003(4) 0.021(5) -0.004(4)
O13 0.020(5) 0.040(5) 0.015(5) -0.002(3) 0.007(4) 0.000(3)
O14 0.037(5) 0.054(6) 0.033(7) 0.003(4) 0.017(4) 0.005(4)
N11 0.034(6) 0.058(6) 0.031(6) 0.000(8) 0.018(4) -0.010(8)
N12 0.040(9) 0.053(6) 0.042(9) 0.011(8) 0.025(6) 0.006(8)
C11 0.024(5) 0.037(5) 0.040(6) -0.001(4) 0.015(4) 0.005(4)
C12 0.040(5) 0.033(5) 0.046(7) 0.005(4) 0.027(4) 0.001(4)
C13 0.030(5) 0.039(5) 0.020(5) -0.002(3) 0.013(4) -0.003(4)
C14 0.046(11) 0.074(9) 0.056(13) -0.012(12) 0.018(10) 0.001(8)
C15 0.092(16) 0.089(11) 0.069(14) 0.015(10) 0.047(12) -0.039(11)
C16 0.068(13) 0.059(9) 0.13(2) -0.011(13) 0.039(12) -0.004(10)
C17 0.114(14) 0.062(10) 0.097(15) -0.005(9) 0.064(12) -0.004(9)
C18 0.081(16) 0.059(9) 0.089(16) -0.006(11) 0.026(12) -0.009(11)
C19 0.080(15) 0.063(10) 0.13(2) 0.011(14) 0.044(14) 0.008(11)
C110 0.18(2) 0.041(9) 0.080(14) 0.004(7) 0.084(16) -0.002(10)

loop_
_atom_type_symbol
_atom_type_description
_atom_type_scat_dispersion_real
_atom_type_scat_dispersion_imag
_atom_type_scat_source
C C 0.0033 0.0016 'International Tables Vol C Tables 4.2.6.8 and 6.1.1.4'
H H 0.0000 0.0000 'International Tables Vol C Tables 4.2.6.8 and 6.1.1.4'
N N 0.0061 0.0033 'International Tables Vol C Tables 4.2.6.8 and 6.1.1.4'
O O 0.0106 0.0060 'International Tables Vol C Tables 4.2.6.8 and 6.1.1.4'
Pt Pt -1.7033 8.3905 'International Tables Vol C Tables 4.2.6.8 and 6.1.1.4'

loop_
_geom_angle_atom_site_label_1
_geom_angle_atom_site_label_2
_geom_angle_atom_site_label_3
_geom_angle
O13 Pt1 N12 83.9(8)
O13 Pt1 O11 89.7(7)
N12 Pt1 O11 172.5(10)
O13 Pt1 N11 174.2(5)
N12 Pt1 N11 97.2(9)
O11 Pt1 N11 88.7(8)
C11 O11 Pt1 122.1(11)
C13 O13 Pt1 121.2(10)
Pt1 N11 H11A 109.5
Pt1 N11 H11B 109.5
H11A N11 H11B 109.5
Pt1 N11 H11C 109.5
H11A N11 H11C 109.5
H11B N11 H11C 109.5
Pt1 N12 H12A 109.5
Pt1 N12 H12B 109.5
H12A N12 H12B 109.5
Pt1 N12 H12C 109.5
H12A N12 H12C 109.5
H12B N12 H12C 109.5
O12 C11 O11 122.2(13)
O12 C11 C12 119.6(10)
O11 C11 C12 118.2(12)
C14 C12 C13 111.2(13)
C14 C12 C11 117.1(16)
C13 C12 C11 104.1(8)
C14 C12 H12 108.0
C13 C12 H12 108.0
C11 C12 H12 108.0
O14 C13 O13 122.0(11)
O14 C13 C12 120.9(10)
O13 C13 C12 117.1(11)
C15 C14 C12 124(3)
C15 C14 H14A 106.4
C12 C14 H14A 106.4
C15 C14 H14B 106.4
C12 C14 H14B 106.4
H14A C14 H14B 106.5
C14 C15 C16 122.3(18)
C14 C15 C110 117.5(16)
C16 C15 C110 119.8(17)
C15 C16 C17 124.0(18)
C15 C16 H16 118.0
C17 C16 H16 118.0
C18 C17 C16 114.6(19)
C18 C17 H17 122.7
C16 C17 H17 122.7
C19 C18 C17 121(2)
C19 C18 H18 119.3
C17 C18 H18 119.3
C18 C19 C110 123(2)
C18 C19 H19 118.5
C110 C19 H19 118.5
C19 C110 C15 116(2)
C19 C110 H110 121.8
C15 C110 H110 121.8

loop_
_geom_bond_atom_site_label_1
_geom_bond_atom_site_label_2
_geom_bond_distance
Pt1 O13 1.994(17)
Pt1 N12 2.02(3)
Pt1 O11 2.02(2)
Pt1 N11 2.04(2)
O11 C11 1.24(2)
O12 C11 1.187(15)
O13 C13 1.350(18)
O14 C13 1.240(14)
N11 H11A 0.8900
N11 H11B 0.8900
N11 H11C 0.8900
N12 H12A 0.8900
N12 H12B 0.8900
N12 H12C 0.8900
C11 C12 1.646(14)
C12 C14 1.43(2)
C12 C13 1.508(14)
C12 H12 0.9800
C14 C15 1.40(2)
C14 H14A 0.9700
C14 H14B 0.9700
C15 C16 1.41(4)
C15 C110 1.42(3)
C16 C17 1.43(3)
C16 H16 0.9300
C17 C18 1.41(3)
C17 H17 0.9300
C18 C19 1.40(4)
C18 H18 0.9300
C19 C110 1.41(3)
C19 H19 0.9300
C110 H110 0.9300
